data_2209716
loop_
_publ_author_name
'Wu, Si-Min'
'Li, Ming'
'Xiang, Jiang-Feng'
'Yuan, Liang-Jie'
'Sun, Ju-Tang'

_publ_section_title
;
 Ethylenediammonium thiophene-2,5-dicarboxylate dihydrate, an
 acid--base complex with a three-dimensional hydrogen-bonding system
;
_journal_coeditor_code YA2013
_journal_issue 7
_journal_name_full 'Acta Crystallographica Section E'
_journal_page_first o2951
_journal_page_last o2952
_journal_paper_doi 10.1107/S1600536806022343
_journal_volume 62
_journal_year 2006
_chemical_formula_iupac 'C2 H10 N2 2+, C6 H2 O4 S 2-, 2H2 O'
_chemical_formula_moiety 'C2 H10 N2 2+, C6 H2 O4 S 2-, 2H2 O'
_chemical_formula_sum 'C8 H16 N2 O6 S'
_chemical_formula_weight 268.29
_chemical_name_systematic
;
Ethylenediammonium thiophene-2,5-dicarboxylate dihydrate
;
_space_group_IT_number 15
_symmetry_cell_setting monoclinic
_symmetry_space_group_name_Hall '-C 2yc'
_symmetry_space_group_name_H-M 'C 1 2/c 1'
_atom_sites_solution_hydrogens geom
_atom_sites_solution_primary direct
_atom_sites_solution_secondary difmap
_audit_creation_method 'WinGX routine CIF_UPDATE'
_cell_angle_alpha 90.00
_cell_angle_beta 121.8650(10)
_cell_angle_gamma 90.00
_cell_formula_units_Z 4
_cell_length_a 11.4660(10)
_cell_length_b 11.8400(10)
_cell_length_c 10.2335(8)
_cell_measurement_reflns_used 2943
_cell_measurement_temperature 298(2)
_cell_measurement_theta_max 29.6
_cell_measurement_theta_min 2.7
_cell_volume 1179.90(17)
_computing_cell_refinement SMART
_computing_data_collection 'SMART (Bruker, 1997)'
_computing_data_reduction 'SAINT (Bruker, 1997)'
_computing_molecular_graphics 'SHELXTL (Sheldrick, 1995) and PLATON (Spek, 2003)'
_computing_publication_material SHELXTL
_computing_structure_refinement 'SHELXL97 (Sheldrick, 1997)'
_computing_structure_solution 'SHELXS97 (Sheldrick, 1997)'
_diffrn_measured_fraction_theta_full 0.998
_diffrn_measured_fraction_theta_max 0.998
_diffrn_measurement_device_type 'Bruker SMART CCD area-detector'
_diffrn_measurement_method '\f and \w'
_diffrn_radiation_monochromator graphite
_diffrn_radiation_source 'fine-focus sealed tube'
_diffrn_radiation_type MoK\a
_diffrn_radiation_wavelength 0.71073
_diffrn_reflns_av_R_equivalents 0.012
_diffrn_reflns_av_sigmaI/netI 0.013
_diffrn_reflns_limit_h_max 6
_diffrn_reflns_limit_h_min -15
_diffrn_reflns_limit_k_max 15
_diffrn_reflns_limit_k_min -15
_diffrn_reflns_limit_l_max 13
_diffrn_reflns_limit_l_min -13
_diffrn_reflns_number 3847
_diffrn_reflns_theta_full 28.0
_diffrn_reflns_theta_max 28.0
_diffrn_reflns_theta_min 2.7
_diffrn_standards_decay_% 0
_diffrn_standards_interval_count 0
_diffrn_standards_number 0
_exptl_absorpt_coefficient_mu 0.29
_exptl_absorpt_correction_T_max 0.899
_exptl_absorpt_correction_T_min 0.884
_exptl_absorpt_correction_type multi-scan
_exptl_absorpt_process_details '(SADABS; Sheldrick, 1996)'
_exptl_crystal_colour colorless
_exptl_crystal_density_diffrn 1.510
_exptl_crystal_density_method 'not measured'
_exptl_crystal_description block
_exptl_crystal_F_000 568
_exptl_crystal_size_max 0.43
_exptl_crystal_size_mid 0.41
_exptl_crystal_size_min 0.37
_refine_diff_density_max 0.35
_refine_diff_density_min -0.21
_refine_ls_extinction_coef 0.0088(15)
_refine_ls_extinction_expression Fc^*^=kFc[1+0.001xFc^2^\l^3^/sin(2\q)]^-1/4^
_refine_ls_extinction_method SHELXL97
_refine_ls_goodness_of_fit_ref 1.09
_refine_ls_hydrogen_treatment refall
_refine_ls_matrix_type full
_refine_ls_number_parameters 111
_refine_ls_number_reflns 1414
_refine_ls_number_restraints 0
_refine_ls_restrained_S_all 1.09
_refine_ls_R_factor_all 0.030
_refine_ls_R_factor_gt 0.029
_refine_ls_shift/su_max 0.001
_refine_ls_shift/su_mean 0.000
_refine_ls_structure_factor_coef Fsqd
_refine_ls_weighting_details 'calc w=1/[\s^2^(Fo^2^)+(0.0496P)^2^+0.5722P] where P=(Fo^2^+2Fc^2^)/3'
_refine_ls_weighting_scheme calc
_refine_ls_wR_factor_gt 0.082
_refine_ls_wR_factor_ref 0.084
_reflns_number_gt 1337
_reflns_number_total 1414
_reflns_threshold_expression I>2\s(I)
_cod_data_source_file ya2013.cif
_cod_data_source_block I
_cod_original_cell_volume 1179.9(2)
_cod_original_sg_symbol_H-M 'C 2/c'
_cod_database_code 2209716
_cod_database_fobs_code 2209716

loop_
_symmetry_equiv_pos_as_xyz
'x, y, z'
'-x, y, -z+1/2'
'x+1/2, y+1/2, z'
'-x+1/2, y+1/2, -z+1/2'
'-x, -y, -z'
'x, -y, z-1/2'
'-x+1/2, -y+1/2, -z'
'x+1/2, -y+1/2, z-1/2'

loop_
_atom_site_type_symbol
_atom_site_label
_atom_site_fract_x
_atom_site_fract_y
_atom_site_fract_z
_atom_site_U_iso_or_equiv
_atom_site_adp_type
_atom_site_calc_flag
_atom_site_refinement_flags
_atom_site_occupancy
S S1 0.0000 0.28881(3) 0.7500 0.02599(15) Uani d S 1
C C1 0.07326(11) 0.38960(9) 0.89157(11) 0.0231(2) Uani d . 1
C C2 0.15111(11) 0.35418(9) 1.05636(12) 0.0239(2) Uani d . 1
C C3 0.04240(12) 0.49597(10) 0.83132(12) 0.0289(3) Uani d . 1
O O1 0.13038(10) 0.25535(8) 1.08492(10) 0.0366(2) Uani d . 1
O O2 0.23125(9) 0.42399(7) 1.15521(9) 0.0332(2) Uani d . 1
H H1 0.0760(16) 0.5703(14) 0.8934(19) 0.042(4) Uiso d . 1
C C4 0.45547(12) 0.48329(9) 0.53094(13) 0.0254(2) Uani d . 1
H H4A 0.5117(16) 0.4774(14) 0.6436(19) 0.036(4) Uiso d . 1
H H4B 0.3854(17) 0.5341(14) 0.5064(19) 0.036(4) Uiso d . 1
N N1 0.39028(11) 0.37264(8) 0.46677(12) 0.0262(2) Uani d . 1
H H1A 0.3465(17) 0.3538(14) 0.510(2) 0.037(4) Uiso d . 1
H H1B 0.4557(17) 0.3197(14) 0.4876(18) 0.035(4) Uiso d . 1
H H1C 0.3319(19) 0.3786(14) 0.363(2) 0.043(4) Uiso d . 1
O O3 0.23762(11) 0.15514(9) 0.36494(11) 0.0367(2) Uani d . 1
H H3A 0.254(2) 0.0892(18) 0.356(2) 0.054(5) Uiso d . 1
H H3B 0.209(2) 0.1909(17) 0.281(3) 0.060(6) Uiso d . 1

loop_
_atom_site_aniso_label
_atom_site_aniso_U_11
_atom_site_aniso_U_22
_atom_site_aniso_U_33
_atom_site_aniso_U_12
_atom_site_aniso_U_13
_atom_site_aniso_U_23
S1 0.0316(2) 0.0212(2) 0.0181(2) 0.000 0.00825(17) 0.000
C1 0.0226(5) 0.0253(5) 0.0165(5) -0.0014(4) 0.0070(4) -0.0013(4)
C2 0.0231(5) 0.0262(5) 0.0177(5) 0.0003(4) 0.0075(4) 0.0009(4)
C3 0.0319(6) 0.0251(5) 0.0202(6) -0.0009(4) 0.0072(5) -0.0016(4)
O1 0.0399(5) 0.0310(5) 0.0245(4) -0.0074(4) 0.0073(4) 0.0057(3)
O2 0.0362(5) 0.0301(5) 0.0192(4) -0.0051(3) 0.0051(3) -0.0014(3)
C4 0.0291(5) 0.0245(5) 0.0241(5) -0.0034(4) 0.0151(5) -0.0034(4)
N1 0.0279(5) 0.0238(5) 0.0232(5) -0.0035(4) 0.0109(4) 0.0005(4)
O3 0.0526(6) 0.0301(5) 0.0288(5) 0.0022(4) 0.0225(4) 0.0038(4)

loop_
_atom_type_symbol
_atom_type_description
_atom_type_scat_dispersion_real
_atom_type_scat_dispersion_imag
_atom_type_scat_source
C C 0.0033 0.0016 'International Tables Vol C Tables 4.2.6.8 and 6.1.1.4'
H H 0.0000 0.0000 'International Tables Vol C Tables 4.2.6.8 and 6.1.1.4'
N N 0.0061 0.0033 'International Tables Vol C Tables 4.2.6.8 and 6.1.1.4'
O O 0.0106 0.0060 'International Tables Vol C Tables 4.2.6.8 and 6.1.1.4'
S S 0.1246 0.1234 'International Tables Vol C Tables 4.2.6.8 and 6.1.1.4'

loop_
_geom_angle_atom_site_label_1
_geom_angle_atom_site_label_2
_geom_angle_atom_site_label_3
_geom_angle_site_symmetry_1
_geom_angle_site_symmetry_3
_geom_angle
C1 S1 C1 . 2_556 91.86(7)
C3 C1 C2 . . 128.89(10)
C3 C1 S1 . . 111.46(8)
C2 C1 S1 . . 119.53(8)
O2 C2 O1 . . 125.01(10)
O2 C2 C1 . . 118.24(10)
O1 C2 C1 . . 116.75(9)
C1 C3 C3 . 2_556 112.60(6)
C1 C3 H1 . . 125.8(9)
C3 C3 H1 2_556 . 121.6(9)
N1 C4 C4 . 5_666 109.94(11)
N1 C4 H4A . . 108.8(9)
C4 C4 H4A 5_666 . 109.9(9)
N1 C4 H4B . . 107.0(10)
C4 C4 H4B 5_666 . 113.4(10)
H4A C4 H4B . . 107.7(14)
C4 N1 H1A . . 107.4(11)
C4 N1 H1B . . 110.1(10)
C4 N1 H1C . . 109.7(11)
H1A N1 H1B . . 109.6(14)
H1A N1 H1C . . 110.4(16)
H1B N1 H1C . . 109.5(15)
H3A O3 H3B . . 110(2)

loop_
_geom_bond_atom_site_label_1
_geom_bond_atom_site_label_2
_geom_bond_site_symmetry_2
_geom_bond_distance
S1 C1 . 1.7157(11)
C1 C2 . 1.4924(14)
C1 C3 . 1.3643(15)
C2 O1 . 1.2587(14)
C2 O2 . 1.2528(14)
C3 C3 2_556 1.417(2)
C3 H1 . 1.033(16)
C4 N1 . 1.4792(14)
C4 C4 5_666 1.511(2)
C4 H4A . 0.982(17)
C4 H4B . 0.926(16)
N1 H1A . 0.853(18)
N1 H1B . 0.912(17)
N1 H1C . 0.909(19)
O3 H3A . 0.82(2)
O3 H3B . 0.85(2)

loop_
_geom_hbond_atom_site_label_D
_geom_hbond_atom_site_label_H
_geom_hbond_atom_site_label_A
_geom_hbond_site_symmetry_A
_geom_hbond_distance_DH
_geom_hbond_distance_HA
_geom_hbond_distance_DA
_geom_hbond_angle_DHA
O3 H3B O1 1_554 0.85(2) 1.87(2) 2.7223(13) 173(2)
O3 H3A O2 4_546 0.82(2) 1.97(2) 2.7818(14) 170(2)
N1 H1C O2 1_554 0.909(19) 1.887(19) 2.7788(13) 166.6(16)
N1 H1B O1 8 0.912(17) 1.921(17) 2.7970(14) 160.6(15)
N1 H1A O3 7_556 0.853(18) 1.973(18) 2.8092(15) 166.3(16)

loop_
_geom_torsion_atom_site_label_1
_geom_torsion_atom_site_label_2
_geom_torsion_atom_site_label_3
_geom_torsion_atom_site_label_4
_geom_torsion_site_symmetry_1
_geom_torsion_site_symmetry_4
_geom_torsion
C1 S1 C1 C3 2_556 . -0.16(6)
C1 S1 C1 C2 2_556 . 176.25(11)
C3 C1 C2 O2 . . -21.81(18)
S1 C1 C2 O2 . . 162.48(9)
C3 C1 C2 O1 . . 158.08(13)
S1 C1 C2 O1 . . -17.63(14)
C2 C1 C3 C3 . 2_556 -175.55(13)
S1 C1 C3 C3 . 2_556 0.44(17)
